data_4069045
loop_
_publ_author_name
'Pierce, Glesni A.'
'Vidovic, Dragoslav'
'Kays, Deborah L.'
'Coombs, Natalie D.'
'Thompson, Amber L.'
'Jemmis, Eluvathingal D.'
'De, Susmita'
'Aldridge, Simon'

_publ_section_title
;
 Half-Sandwich Group 8 Borylene Complexes: Synthetic and Structural
 Studies and Oxygen Atom Abstraction Chemistry
;
_journal_issue 10
_journal_name_full Organometallics
_journal_page_first 2947
_journal_paper_doi 10.1021/om801215b
_journal_volume 28
_journal_year 2009
_chemical_formula_moiety 'C21 H35 B Fe N O P, C32 H12 B F24, 0.5(C H2 Cl2)'
_chemical_formula_sum 'C53.5 H48 B2 Cl F24 Fe N O P'
_chemical_formula_weight 1320.82
_chemical_melting_point ?
_space_group_IT_number 2
_symmetry_cell_setting triclinic
_symmetry_space_group_name_Hall '-P 1'
_symmetry_space_group_name_H-M 'P -1'
_atom_sites_solution_hydrogens geom
_atom_sites_solution_primary direct
_audit_creation_date 08-09-27
_audit_creation_method CRYSTALS_ver_12.86
_cell_angle_alpha 70.5296(5)
_cell_angle_beta 87.0531(5)
_cell_angle_gamma 78.5273(5)
_cell_formula_units_Z 4
_cell_length_a 12.60730(10)
_cell_length_b 19.6463(2)
_cell_length_c 26.4427(4)
_cell_measurement_reflns_used 21943
_cell_measurement_temperature 150
_cell_measurement_theta_max 27
_cell_measurement_theta_min 5
_cell_volume 6050.80(12)
_computing_cell_refinement 'DENZO/SCALEPACK (Otwinowski & Minor, 1997)'
_computing_data_collection 'COLLECT (Nonius, 1997-2001).'
_computing_data_reduction 'DENZO/SCALEPACK (Otwinowski & Minor, 1997)'
_computing_molecular_graphics 'CAMERON (Watkin et al., 1996)'
_computing_publication_material 'CRYSTALS (Betteridge et al., 2003)'
_computing_structure_refinement 'CRYSTALS (Betteridge et al., 2003)'
_computing_structure_solution 'SIR92 (Altomare et al., 1994)'
_diffrn_ambient_temperature 150
_diffrn_measured_fraction_theta_full 0.970
_diffrn_measured_fraction_theta_max 0.963
_diffrn_measurement_device 'Nonius KappaCCD'
_diffrn_measurement_device_type Area
_diffrn_measurement_method \w
_diffrn_radiation_monochromator graphite
_diffrn_radiation_type 'Mo K\a'
_diffrn_radiation_wavelength 0.71073
_diffrn_reflns_av_R_equivalents 0.064
_diffrn_reflns_limit_h_max 16
_diffrn_reflns_limit_h_min -16
_diffrn_reflns_limit_k_max 25
_diffrn_reflns_limit_k_min -23
_diffrn_reflns_limit_l_max 34
_diffrn_reflns_limit_l_min 0
_diffrn_reflns_number 81455
_diffrn_reflns_theta_full 25.250
_diffrn_reflns_theta_max 27.445
_diffrn_reflns_theta_min 5.099
_diffrn_standards_number 0
_exptl_absorpt_coefficient_mu 0.431
_exptl_absorpt_correction_T_max 0.95
_exptl_absorpt_correction_T_min 0.88
_exptl_absorpt_correction_type multi-scan
_exptl_absorpt_process_details 'DENZO/SCALEPACK (Otwinowski & Minor, 1997)'
_exptl_crystal_colour colourless
_exptl_crystal_density_diffrn 1.450
_exptl_crystal_density_meas ?
_exptl_crystal_density_method 'not measured'
_exptl_crystal_description block
_exptl_crystal_F_000 2672
_exptl_crystal_size_max 0.22
_exptl_crystal_size_mid 0.16
_exptl_crystal_size_min 0.12
_platon_squeeze_details
;
The discrete Fourier transform of the void region were treated as 
contributions to the A and B parts of the calculated structure factors.
;
_refine_diff_density_max 1.97
_refine_diff_density_min -1.20
_refine_ls_extinction_method None
_refine_ls_goodness_of_fit_ref 1.1364
_refine_ls_hydrogen_treatment none
_refine_ls_matrix_type full
_refine_ls_number_parameters 1522
_refine_ls_number_reflns 12969
_refine_ls_number_restraints 76
_refine_ls_R_factor_all 0.1261
_refine_ls_R_factor_gt 0.0847
_refine_ls_shift/su_max 0.000365
_refine_ls_structure_factor_coef F
_refine_ls_weighting_details
;
 Method, part 1, Chebychev polynomial, (Watkin, 1994, Prince, 1982) 
 [weight] = 1.0/[A~0~*T~0~(x)+A~1~*T~1~(x) ... +A~n-1~]*T~n-1~(x)] 
 where A~i~ are the Chebychev coefficients listed below and x= Fcalc/Fmax 
 Method = Robust Weighting (Prince, 1982) 
 W = [weight] * [1-(deltaF/6*sigmaF)^2^]^2^ 
 A~i~ are: 
 0.985 0.390 0.536 
;
_refine_ls_weighting_scheme calc
_refine_ls_wR_factor_all 0.1257
_refine_ls_wR_factor_gt 0.0883
_refine_ls_wR_factor_ref 0.0883
_reflns_limit_h_max 16
_reflns_limit_h_min -16
_reflns_limit_k_max 25
_reflns_limit_k_min -23
_reflns_limit_l_max 34
_reflns_limit_l_min 0
_reflns_number_gt 12969
_reflns_number_total 26654
_reflns_threshold_expression I>2.0\s(I)
_oxford_diffrn_Wilson_B_factor 2.82
_oxford_diffrn_Wilson_scale 46.12
_oxford_refine_ls_r_factor_ref 0.0847
_oxford_refine_ls_scale 0.1914(3)
_oxford_reflns_number_all 19386
_oxford_reflns_threshold_expression_ref I>2.0\s(I)
_oxford_structure_analysis_title 5721
_cod_data_source_file om801215b_si_001.cif
_cod_data_source_block 13
_cod_depositor_comments
;
The following automatic conversions were performed:

'_chemical_melting_point' value 'not measured' was changed to '?' -
the value is undefined or not given.

'_symmetry_cell_setting' value
'Triclinic' changed to 'triclinic' according to
/home/saulius/struct/CIF-dictionaries/cif_core.dic dictionary named
'cif_core.dic' version 2.4.2 from 2011-04-26.

Automatic conversion script
Id: cif_fix_values 1715 2011-07-08 13:25:40Z adriana 

The following automatic conversions were performed:

'_exptl_crystal_density_meas' value 'not measured' was changed to '?'
- the value is perceived as not measured.

Automatic conversion script
Id: cif_fix_values 3008 2015-01-20 13:52:24Z robertas 
;
_cod_original_sg_symbol_H-M 'P -1 '
_cod_original_formula_sum 'C53.50 H48 B2 Cl1 F24 Fe1 N1 O1 P1'
_cod_database_code 4069045

loop_
_symmetry_equiv_pos_as_xyz
x,y,z
-x,-y,-z

loop_
_atom_site_label
_atom_site_type_symbol
_atom_site_fract_x
_atom_site_fract_y
_atom_site_fract_z
_atom_site_U_iso_or_equiv
_atom_site_occupancy
_atom_site_adp_type
_atom_site_refinement_flags_posn
_atom_site_refinement_flags_adp
Fe1 Fe 0.43452(7) 0.86571(4) -0.04725(3) 0.0346 1.0000 Uani . .
P2 P 0.50079(13) 0.87843(8) 0.02243(6) 0.0386 1.0000 Uani . .
C3 C 0.5455(5) 0.9669(3) 0.0101(3) 0.0424 1.0000 Uani . .
C4 C 0.4092(6) 0.8750(4) 0.0785(2) 0.0518 1.0000 Uani . .
C5 C 0.6225(6) 0.8125(4) 0.0532(3) 0.0516 1.0000 Uani . .
C6 C 0.4384(5) 0.8305(3) -0.1132(2) 0.0406 1.0000 Uani . .
C7 C 0.4265(6) 0.9072(3) -0.1303(2) 0.0482 1.0000 Uani . .
C8 C 0.5164(6) 0.9252(4) -0.1136(3) 0.0503 1.0000 Uani . .
C9 C 0.5864(5) 0.8592(4) -0.0854(3) 0.0467 1.0000 Uani . .
C10 C 0.5372(5) 0.8002(3) -0.0855(2) 0.0426 1.0000 Uani . .
C11 C 0.3119(6) 0.9218(3) -0.0390(3) 0.0456 1.0000 Uani . .
O12 O 0.2310(4) 0.9570(3) -0.0324(2) 0.0630 1.0000 Uani . .
B13 B 0.3756(5) 0.7866(4) -0.0081(3) 0.0366 1.0000 Uani . .
N14 N 0.3220(4) 0.7314(3) 0.01415(19) 0.0392 1.0000 Uani . .
C15 C 0.3746(5) 0.6566(3) 0.0497(2) 0.0395 1.0000 Uani . .
C16 C 0.4806(5) 0.6573(3) 0.0730(3) 0.0436 1.0000 Uani . .
C17 C 0.5300(6) 0.5808(4) 0.1108(3) 0.0598 1.0000 Uani . .
C18 C 0.5441(6) 0.5233(4) 0.0836(3) 0.0630 1.0000 Uani . .
C19 C 0.4369(6) 0.5246(3) 0.0591(3) 0.0579 1.0000 Uani . .
C20 C 0.3900(6) 0.6006(3) 0.0210(3) 0.0488 1.0000 Uani . .
C21 C 0.2030(5) 0.7409(4) 0.0038(3) 0.0472 1.0000 Uani . .
C22 C 0.1692(6) 0.7849(4) -0.0539(3) 0.0555 1.0000 Uani . .
C23 C 0.0481(6) 0.7931(5) -0.0618(4) 0.0680 1.0000 Uani . .
C24 C -0.0167(6) 0.8271(5) -0.0246(4) 0.0806 1.0000 Uani . .
C25 C 0.0170(6) 0.7847(6) 0.0341(4) 0.0956 1.0000 Uani . .
C26 C 0.1375(6) 0.7758(5) 0.0421(3) 0.0685 1.0000 Uani . .
Fe27 Fe 0.47887(7) 0.18579(4) 0.41587(3) 0.0336 1.0000 Uani . .
P28 P 0.54227(15) 0.10852(8) 0.49392(7) 0.0456 1.0000 Uani . .
C29 C 0.5119(6) 0.1376(4) 0.5518(3) 0.0548 1.0000 Uani . .
C30 C 0.4881(7) 0.0222(4) 0.5184(3) 0.0611 1.0000 Uani . .
C31 C 0.6882(6) 0.0765(4) 0.4993(4) 0.0687 1.0000 Uani . .
C32 C 0.5778(5) 0.1414(3) 0.3828(3) 0.0449 1.0000 Uani . .
O33 O 0.6425(4) 0.1145(3) 0.3598(2) 0.0649 1.0000 Uani . .
C34 C 0.3679(6) 0.2764(4) 0.3693(4) 0.0698 1.0000 Uani . .
C35 C 0.3631(5) 0.2192(5) 0.3541(3) 0.0594 1.0000 Uani . .
C36 C 0.3342(6) 0.1642(4) 0.3957(5) 0.0745 1.0000 Uani . .
C37 C 0.3187(5) 0.1929(8) 0.4401(3) 0.0995 1.0000 Uani . .
C38 C 0.3434(6) 0.2641(6) 0.4199(5) 0.0778 1.0000 Uani . .
B39 B 0.5691(5) 0.2481(3) 0.4157(2) 0.0344 1.0000 Uani . .
N40 N 0.6317(4) 0.2978(2) 0.41205(18) 0.0342 1.0000 Uani . .
C41 C 0.6443(5) 0.3268(3) 0.4570(2) 0.0409 1.0000 Uani . .
C42 C 0.5378(5) 0.3388(3) 0.4849(2) 0.0430 1.0000 Uani . .
C43 C 0.5508(7) 0.3661(4) 0.5314(3) 0.0646 1.0000 Uani . .
C44 C 0.6380(7) 0.3159(4) 0.5703(3) 0.0626 1.0000 Uani . .
C45 C 0.7447(7) 0.3072(4) 0.5416(3) 0.0621 1.0000 Uani . .
C46 C 0.7336(5) 0.2779(4) 0.4957(3) 0.0490 1.0000 Uani . .
C47 C 0.6925(6) 0.3302(4) 0.3632(2) 0.0486 1.0000 Uani . .
C48 C 0.6326(6) 0.4067(4) 0.3311(3) 0.0548 1.0000 Uani . .
C49 C 0.7044(8) 0.4409(5) 0.2832(3) 0.0826 1.0000 Uani . .
C50 C 0.7344(9) 0.3924(7) 0.2493(3) 0.0956 1.0000 Uani . .
C51 C 0.7862(7) 0.3164(6) 0.2809(3) 0.0762 1.0000 Uani . .
C52 C 0.7178(6) 0.2821(5) 0.3285(3) 0.0602 1.0000 Uani . .
F53 F -0.1659(3) 0.46802(19) 0.12195(14) 0.0534 1.0000 Uani D .
C54 C -0.1562(4) 0.4133(3) 0.1020(2) 0.0424 1.0000 Uani D .
F55 F -0.1933(3) 0.4438(2) 0.05144(14) 0.0642 1.0000 Uani D .
F56 F -0.2234(3) 0.3699(2) 0.12866(18) 0.0634 1.0000 Uani D .
C57 C -0.0411(4) 0.3721(3) 0.1048(2) 0.0307 1.0000 Uani D .
C58 C -0.0003(4) 0.3207(3) 0.1535(2) 0.0284 1.0000 Uani . .
C59 C 0.1055(4) 0.2794(3) 0.1588(2) 0.0269 1.0000 Uani . .
C60 C 0.1653(4) 0.2928(3) 0.1126(2) 0.0289 1.0000 Uani . .
C61 C 0.1263(4) 0.3455(3) 0.0638(2) 0.0326 1.0000 Uani D .
C62 C 0.0221(4) 0.3855(3) 0.0596(2) 0.0330 1.0000 Uani . .
C63 C 0.1981(5) 0.3557(3) 0.0160(2) 0.0488 1.0000 Uani D .
F64 F 0.1494(3) 0.4030(2) -0.02852(14) 0.0706 1.0000 Uani D .
F65 F 0.2344(4) 0.2926(2) 0.00632(16) 0.0796 1.0000 Uani D .
F66 F 0.2864(3) 0.3785(3) 0.02306(17) 0.0781 1.0000 Uani D .
B67 B 0.1484(5) 0.2114(3) 0.2145(2) 0.0293 1.0000 Uani . .
C68 C 0.2807(4) 0.1941(3) 0.22138(19) 0.0260 1.0000 Uani . .
C69 C 0.3367(4) 0.1235(3) 0.24840(19) 0.0275 1.0000 Uani . .
C70 C 0.4484(4) 0.1078(3) 0.2576(2) 0.0298 1.0000 Uani D .
C71 C 0.5076(4) 0.1628(3) 0.24011(19) 0.0290 1.0000 Uani . .
C72 C 0.4551(4) 0.2335(3) 0.2137(2) 0.0296 1.0000 Uani D .
C73 C 0.3427(4) 0.2488(3) 0.2047(2) 0.0298 1.0000 Uani . .
C74 C 0.5148(4) 0.2953(3) 0.1937(2) 0.0425 1.0000 Uani D .
F75 F 0.6214(3) 0.2733(2) 0.19878(19) 0.0672 1.0000 Uani D .
F76 F 0.4939(4) 0.3340(2) 0.14241(17) 0.0754 1.0000 Uani D .
F77 F 0.4885(4) 0.3433(2) 0.2199(2) 0.0797 1.0000 Uani D .
C78 C 0.5016(4) 0.0307(3) 0.2875(2) 0.0416 1.0000 Uani D .
F79 F 0.6074(3) 0.0175(2) 0.28094(17) 0.0645 1.0000 Uani D .
F80 F 0.4636(4) -0.0177(2) 0.2724(2) 0.0874 1.0000 Uani D .
F81 F 0.4858(4) 0.0135(2) 0.33976(16) 0.0831 1.0000 Uani D .
C82 C 0.1030(4) 0.1421(3) 0.20816(19) 0.0267 1.0000 Uani . .
C83 C 0.0003(4) 0.1287(3) 0.2247(2) 0.0295 1.0000 Uani . .
C84 C -0.0411(4) 0.0728(3) 0.2171(2) 0.0332 1.0000 Uani D .
C85 C 0.0204(5) 0.0264(3) 0.1922(2) 0.0397 1.0000 Uani . .
C86 C 0.1225(4) 0.0387(3) 0.1741(2) 0.0348 1.0000 Uani D .
C87 C 0.1615(4) 0.0960(3) 0.1822(2) 0.0307 1.0000 Uani . .
C88 C 0.1915(5) -0.0083(3) 0.1465(3) 0.0564 1.0000 Uani D .
F89 F 0.2859(4) -0.0412(3) 0.1712(2) 0.0958 1.0000 Uani D .
F90 F 0.2235(4) 0.0298(3) 0.09832(19) 0.0883 1.0000 Uani D .
F91 F 0.1465(5) -0.0593(4) 0.1408(4) 0.1579 1.0000 Uani D .
C92 C -0.1534(4) 0.0629(3) 0.2347(2) 0.0466 1.0000 Uani D .
F93 F -0.1643(3) -0.0065(2) 0.2493(2) 0.0740 1.0000 Uani D .
F94 F -0.1829(4) 0.0838(3) 0.2767(2) 0.0907 1.0000 Uani D .
F95 F -0.2258(3) 0.1005(3) 0.1964(2) 0.0898 1.0000 Uani D .
C96 C 0.1058(4) 0.2317(3) 0.26820(19) 0.0266 1.0000 Uani . .
C97 C 0.0842(4) 0.1793(3) 0.3161(2) 0.0311 1.0000 Uani . .
C98 C 0.0555(4) 0.1969(3) 0.3623(2) 0.0363 1.0000 Uani D .
C99 C 0.0503(5) 0.2671(3) 0.3632(2) 0.0392 1.0000 Uani . .
C100 C 0.0717(4) 0.3205(3) 0.3166(2) 0.0341 1.0000 Uani D .
C101 C 0.0985(4) 0.3026(3) 0.2704(2) 0.0299 1.0000 Uani . .
C102 C 0.0646(5) 0.3979(3) 0.3156(2) 0.0467 1.0000 Uani D .
F103 F 0.0324(4) 0.4467(2) 0.26848(15) 0.0715 1.0000 Uani D .
F104 F -0.0062(4) 0.4151(2) 0.35052(17) 0.0721 1.0000 Uani D .
F105 F 0.1576(4) 0.4096(2) 0.3280(2) 0.0852 1.0000 Uani D .
C106 C 0.0312(5) 0.1379(3) 0.4114(2) 0.0509 1.0000 Uani D .
F107 F -0.0515(6) 0.1109(4) 0.4055(2) 0.1414 1.0000 Uani D .
F108 F 0.1079(5) 0.0805(3) 0.4269(2) 0.1266 1.0000 Uani D .
F109 F 0.0119(8) 0.1571(3) 0.4534(2) 0.1594 1.0000 Uani D .
F110 F 0.5526(3) 0.4857(2) 0.60869(17) 0.0642 1.0000 Uani D .
C111 C 0.6548(4) 0.4877(3) 0.6157(2) 0.0468 1.0000 Uani D .
F112 F 0.6957(4) 0.4977(3) 0.56731(18) 0.1007 1.0000 Uani D .
F113 F 0.6517(5) 0.5474(2) 0.6278(3) 0.1117 1.0000 Uani D .
C114 C 0.7130(5) 0.4208(3) 0.6570(2) 0.0358 1.0000 Uani D .
C115 C 0.8176(4) 0.3878(3) 0.6493(2) 0.0314 1.0000 Uani . .
C116 C 0.8742(5) 0.3246(3) 0.6871(2) 0.0324 1.0000 Uani . .
C117 C 0.8177(5) 0.2969(3) 0.7340(2) 0.0466 1.0000 Uani . .
C118 C 0.7115(6) 0.3284(4) 0.7422(2) 0.0520 1.0000 Uani D .
C119 C 0.6585(5) 0.3906(4) 0.7042(3) 0.0493 1.0000 Uani . .
C120 C 0.6579(6) 0.2930(4) 0.7932(3) 0.0859 1.0000 Uani D .
F121 F 0.5563(4) 0.3223(3) 0.7954(2) 0.1110 1.0000 Uani D .
F122 F 0.6629(7) 0.2224(4) 0.8034(3) 0.1612 1.0000 Uani D .
F123 F 0.7046(6) 0.2964(6) 0.8347(2) 0.1786 1.0000 Uani D .
B124 B 0.9957(5) 0.2830(3) 0.6785(2) 0.0307 1.0000 Uani . .
C125 C 1.0559(4) 0.3365(3) 0.6284(2) 0.0285 1.0000 Uani . .
C126 C 1.0317(4) 0.3449(3) 0.5755(2) 0.0301 1.0000 Uani . .
C127 C 1.0815(5) 0.3878(3) 0.5320(2) 0.0351 1.0000 Uani D .
C128 C 1.1568(5) 0.4267(3) 0.5395(2) 0.0423 1.0000 Uani . .
C129 C 1.1812(5) 0.4206(3) 0.5914(2) 0.0413 1.0000 Uani D .
C130 C 1.1311(5) 0.3761(3) 0.6347(2) 0.0357 1.0000 Uani . .
C131 C 1.2591(5) 0.4632(3) 0.6008(2) 0.0541 1.0000 Uani D .
F132 F 1.2108(4) 0.5232(3) 0.6108(2) 0.0919 1.0000 Uani D .
F133 F 1.3208(4) 0.4874(3) 0.5596(2) 0.0884 1.0000 Uani D .
F134 F 1.3259(5) 0.4247(3) 0.6411(3) 0.1193 1.0000 Uani D .
C135 C 1.0575(5) 0.3914(3) 0.4765(2) 0.0458 1.0000 Uani D .
F136 F 1.0668(4) 0.4544(2) 0.43935(15) 0.0730 1.0000 Uani D .
F137 F 0.9586(4) 0.3836(3) 0.47025(16) 0.0891 1.0000 Uani D .
F138 F 1.1229(5) 0.3397(3) 0.46258(18) 0.0985 1.0000 Uani D .
C139 C 1.0647(5) 0.2620(3) 0.7345(2) 0.0402 1.0000 Uani . .
C140 C 1.0677(5) 0.3155(3) 0.7581(2) 0.0452 1.0000 Uani . .
C141 C 1.1286(7) 0.3016(4) 0.8038(3) 0.0626 1.0000 Uani D U
C142 C 1.1848(10) 0.2332(5) 0.8285(4) 0.1099 1.0000 Uani . .
C143 C 1.1874(11) 0.1780(4) 0.8057(4) 0.1214 1.0000 Uani D .
C144 C 1.1264(8) 0.1932(4) 0.7591(3) 0.0763 1.0000 Uani . .
C145 C 1.2567(9) 0.1012(5) 0.8274(4) 0.1319 1.0000 Uani D .
F146 F 1.3195(6) 0.0791(3) 0.7907(3) 0.1330 1.0000 Uani D .
F147 F 1.1931(8) 0.0513(3) 0.8464(3) 0.1468 1.0000 Uani D .
F148 F 1.3081(11) 0.0936(3) 0.8706(4) 0.2583 1.0000 Uani D .
C149 C 1.1313(8) 0.3603(4) 0.8262(3) 0.1105 1.0000 Uani D U
F150 F 1.1206(7) 0.4251(3) 0.7938(2) 0.1515 1.0000 Uani D U
F151 F 1.2130(10) 0.3495(4) 0.8557(5) 0.3101 1.0000 Uani D U
F152 F 1.0525(12) 0.3659(6) 0.8595(4) 0.2797 1.0000 Uani D U
C153 C 0.9903(4) 0.2086(3) 0.6638(2) 0.0317 1.0000 Uani . .
C154 C 0.8999(4) 0.1753(3) 0.6715(2) 0.0313 1.0000 Uani . .
C155 C 0.8991(4) 0.1136(3) 0.6565(2) 0.0363 1.0000 Uani D .
C156 C 0.9867(5) 0.0836(3) 0.6327(2) 0.0411 1.0000 Uani . .
C157 C 1.0779(5) 0.1153(3) 0.6247(2) 0.0376 1.0000 Uani D .
C158 C 1.0787(5) 0.1760(3) 0.6402(2) 0.0359 1.0000 Uani . .
C159 C 1.1745(5) 0.0863(3) 0.5978(2) 0.0535 1.0000 Uani D .
F160 F 1.2657(3) 0.0736(3) 0.6237(2) 0.0959 1.0000 Uani D .
F161 F 1.1895(5) 0.1325(3) 0.5504(2) 0.1162 1.0000 Uani D .
F162 F 1.1698(5) 0.0243(3) 0.5901(3) 0.1332 1.0000 Uani D .
C163 C 0.7995(4) 0.0824(3) 0.6640(2) 0.0457 1.0000 Uani D .
F164 F 0.7285(5) 0.1149(3) 0.6258(3) 0.1348 1.0000 Uani D .
F165 F 0.8160(4) 0.0121(2) 0.6708(3) 0.1249 1.0000 Uani D .
F166 F 0.7467(5) 0.0841(5) 0.7074(3) 0.1361 1.0000 Uani D .
Cl167 Cl 0.1306(2) 0.54146(15) 0.07649(10) 0.0961 1.0000 Uani . .
C168 C 0.1372(9) 0.4842(6) 0.1405(4) 0.0960 1.0000 Uani . .
Cl169 Cl 0.2419(3) 0.4699(3) 0.17855(14) 0.1647 1.0000 Uani . .
H31 H 0.5729 0.9670 0.0435 0.0480 1.0000 Uiso R .
H32 H 0.6029 0.9707 -0.0161 0.0481 1.0000 Uiso R .
H41 H 0.3987 0.8252 0.0952 0.0770 1.0000 Uiso R .
H42 H 0.4389 0.8909 0.1044 0.0771 1.0000 Uiso R .
H43 H 0.3409 0.9064 0.0652 0.0770 1.0000 Uiso R .
H51 H 0.6110 0.7635 0.0602 0.0760 1.0000 Uiso R .
H52 H 0.6375 0.8198 0.0861 0.0760 1.0000 Uiso R .
H53 H 0.6821 0.8211 0.0294 0.0761 1.0000 Uiso R .
H61 H 0.3881 0.8030 -0.1210 0.0492 1.0000 Uiso R .
H71 H 0.3646 0.9422 -0.1510 0.0521 1.0000 Uiso R .
H81 H 0.5301 0.9752 -0.1210 0.0630 1.0000 Uiso R .
H91 H 0.6570 0.8546 -0.0690 0.0592 1.0000 Uiso R .
H101 H 0.5677 0.7475 -0.0699 0.0499 1.0000 Uiso R .
H151 H 0.3261 0.6410 0.0797 0.0461 1.0000 Uiso R .
H161 H 0.4691 0.6925 0.0924 0.0531 1.0000 Uiso R .
H162 H 0.5303 0.6715 0.0436 0.0529 1.0000 Uiso R .
H172 H 0.6000 0.5825 0.1233 0.0680 1.0000 Uiso R .
H171 H 0.4817 0.5685 0.1409 0.0681 1.0000 Uiso R .
H181 H 0.5976 0.5328 0.0559 0.0722 1.0000 Uiso R .
H182 H 0.5683 0.4753 0.1103 0.0720 1.0000 Uiso R .
H191 H 0.3850 0.5095 0.0875 0.0672 1.0000 Uiso R .
H192 H 0.4504 0.4903 0.0392 0.0672 1.0000 Uiso R .
H202 H 0.4400 0.6147 -0.0080 0.0581 1.0000 Uiso R .
H201 H 0.3209 0.6001 0.0065 0.0580 1.0000 Uiso R .
H211 H 0.1859 0.6920 0.0123 0.0542 1.0000 Uiso R .
H222 H 0.1880 0.8332 -0.0628 0.0652 1.0000 Uiso R .
H221 H 0.2082 0.7591 -0.0770 0.0649 1.0000 Uiso R .
H231 H 0.0291 0.8238 -0.0985 0.0821 1.0000 Uiso R .
H232 H 0.0321 0.7445 -0.0553 0.0821 1.0000 Uiso R .
H241 H -0.0050 0.8768 -0.0336 0.0861 1.0000 Uiso R .
H242 H -0.0927 0.8276 -0.0295 0.0859 1.0000 Uiso R .
H252 H -0.0213 0.8119 0.0565 0.1050 1.0000 Uiso R .
H251 H -0.0010 0.7365 0.0445 0.1052 1.0000 Uiso R .
H261 H 0.1545 0.8239 0.0346 0.0780 1.0000 Uiso R .
H262 H 0.1583 0.7457 0.0787 0.0780 1.0000 Uiso R .
H292 H 0.5456 0.1787 0.5481 0.0779 1.0000 Uiso R .
H291 H 0.5392 0.0983 0.5836 0.0779 1.0000 Uiso R .
H293 H 0.4353 0.1514 0.5540 0.0780 1.0000 Uiso R .
H302 H 0.5213 -0.0079 0.5531 0.0720 1.0000 Uiso R .
H301 H 0.4099 0.0345 0.5222 0.0721 1.0000 Uiso R .
H311 H 0.7127 0.0605 0.4692 0.1041 1.0000 Uiso R .
H313 H 0.7235 0.1159 0.4991 0.1041 1.0000 Uiso R .
H312 H 0.7071 0.0360 0.5322 0.1041 1.0000 Uiso R .
H341 H 0.3878 0.3216 0.3447 0.0751 1.0000 Uiso R .
H351 H 0.3806 0.2157 0.3184 0.0722 1.0000 Uiso R .
H361 H 0.3220 0.1166 0.3953 0.0860 1.0000 Uiso R .
H372 H 0.3104 0.1659 0.4772 0.1123 1.0000 Uiso R .
H381 H 0.3384 0.2993 0.4396 0.1000 1.0000 Uiso R .
H411 H 0.6637 0.3751 0.4406 0.0502 1.0000 Uiso R .
H421 H 0.4838 0.3728 0.4592 0.0531 1.0000 Uiso R .
H422 H 0.5163 0.2915 0.4995 0.0530 1.0000 Uiso R .
H432 H 0.5727 0.4138 0.5169 0.0820 1.0000 Uiso R .
H431 H 0.4824 0.3717 0.5496 0.0821 1.0000 Uiso R .
H441 H 0.6457 0.3350 0.5988 0.0731 1.0000 Uiso R .
H442 H 0.6192 0.2675 0.5849 0.0729 1.0000 Uiso R .
H451 H 0.8008 0.2745 0.5666 0.0791 1.0000 Uiso R .
H452 H 0.7636 0.3551 0.5271 0.0791 1.0000 Uiso R .
H462 H 0.8016 0.2766 0.4761 0.0622 1.0000 Uiso R .
H461 H 0.7187 0.2280 0.5099 0.0623 1.0000 Uiso R .
H471 H 0.7623 0.3357 0.3751 0.0601 1.0000 Uiso R .
H482 H 0.6204 0.4374 0.3539 0.0631 1.0000 Uiso R .
H481 H 0.5637 0.4023 0.3187 0.0630 1.0000 Uiso R .
H491 H 0.7703 0.4485 0.2965 0.0971 1.0000 Uiso R .
H492 H 0.6625 0.4877 0.2611 0.0971 1.0000 Uiso R .
H501 H 0.7851 0.4140 0.2224 0.1120 1.0000 Uiso R .
H502 H 0.6694 0.3909 0.2316 0.1121 1.0000 Uiso R .
H512 H 0.8561 0.3170 0.2944 0.0901 1.0000 Uiso R .
H511 H 0.7965 0.2865 0.2576 0.0900 1.0000 Uiso R .
H521 H 0.7563 0.2339 0.3503 0.0771 1.0000 Uiso R .
H522 H 0.6496 0.2776 0.3157 0.0771 1.0000 Uiso R .
H581 H -0.0444 0.3136 0.1836 0.0360 1.0000 Uiso R .
H601 H 0.2349 0.2653 0.1142 0.0330 1.0000 Uiso R .
H621 H -0.0055 0.4208 0.0274 0.0360 1.0000 Uiso R .
H691 H 0.2981 0.0855 0.2604 0.0311 1.0000 Uiso R .
H711 H 0.5821 0.1525 0.2460 0.0370 1.0000 Uiso R .
H731 H 0.3088 0.2973 0.1877 0.0381 1.0000 Uiso R .
H831 H -0.0425 0.1588 0.2415 0.0331 1.0000 Uiso R .
H851 H -0.0062 -0.0119 0.1876 0.0452 1.0000 Uiso R .
H871 H 0.2296 0.1038 0.1693 0.0352 1.0000 Uiso R .
H971 H 0.0887 0.1308 0.3171 0.0361 1.0000 Uiso R .
H991 H 0.0332 0.2784 0.3944 0.0480 1.0000 Uiso R .
H1011 H 0.1122 0.3396 0.2394 0.0341 1.0000 Uiso R .
H1151 H 0.8524 0.4094 0.6176 0.0370 1.0000 Uiso R .
H1171 H 0.8524 0.2558 0.7611 0.0531 1.0000 Uiso R .
H1191 H 0.5887 0.4133 0.7107 0.0582 1.0000 Uiso R .
H1261 H 0.9799 0.3207 0.5689 0.0350 1.0000 Uiso R .
H1281 H 1.1908 0.4557 0.5103 0.0530 1.0000 Uiso R .
H1301 H 1.1492 0.3727 0.6695 0.0419 1.0000 Uiso R .
H1401 H 1.0261 0.3625 0.7429 0.0531 1.0000 Uiso R .
H1421 H 1.2204 0.2226 0.8611 0.1031 1.0000 Uiso R .
H1441 H 1.1299 0.1568 0.7435 0.0781 1.0000 Uiso R .
H1541 H 0.8380 0.1944 0.6867 0.0350 1.0000 Uiso R .
H1561 H 0.9845 0.0433 0.6220 0.0482 1.0000 Uiso R .
H1581 H 1.1412 0.1956 0.6350 0.0390 1.0000 Uiso R .
H1681 H 0.0752 0.5040 0.1580 0.1061 1.0000 Uiso R .
H1682 H 0.1307 0.4366 0.1390 0.1062 1.0000 Uiso R .

loop_
_atom_site_aniso_label
_atom_site_aniso_U_11
_atom_site_aniso_U_22
_atom_site_aniso_U_33
_atom_site_aniso_U_23
_atom_site_aniso_U_13
_atom_site_aniso_U_12
Fe1 0.0440(5) 0.0337(4) 0.0307(4) -0.0129(3) 0.0078(4) -0.0163(4)
P2 0.0456(9) 0.0320(8) 0.0372(8) -0.0097(6) -0.0084(7) -0.0058(7)
C3 0.041(3) 0.044(3) 0.041(3) -0.013(3) -0.010(3) -0.004(3)
C4 0.088(5) 0.045(4) 0.029(3) -0.015(3) 0.010(3) -0.022(4)
C5 0.056(4) 0.042(4) 0.052(4) -0.012(3) -0.021(3) 0.001(3)
C6 0.051(4) 0.044(3) 0.034(3) -0.022(3) 0.007(3) -0.010(3)
C7 0.053(4) 0.045(4) 0.031(3) 0.001(3) 0.001(3) 0.001(3)
C8 0.067(5) 0.045(4) 0.042(4) -0.012(3) 0.023(3) -0.028(3)
C9 0.034(3) 0.068(4) 0.043(4) -0.023(3) 0.011(3) -0.017(3)
C10 0.048(4) 0.037(3) 0.038(3) -0.010(3) 0.004(3) -0.002(3)
C11 0.047(4) 0.036(3) 0.048(4) -0.007(3) 0.000(3) -0.007(3)
O12 0.041(3) 0.052(3) 0.086(4) -0.021(3) 0.007(2) 0.009(2)
B13 0.035(4) 0.041(4) 0.036(4) -0.018(3) 0.003(3) -0.006(3)
N14 0.043(3) 0.030(2) 0.039(3) -0.002(2) 0.001(2) -0.010(2)
C15 0.047(4) 0.033(3) 0.036(3) -0.005(2) 0.004(3) -0.015(3)
C16 0.040(4) 0.041(3) 0.049(4) -0.015(3) 0.003(3) -0.007(3)
C17 0.045(4) 0.053(4) 0.072(5) -0.003(4) -0.008(4) -0.015(3)
C18 0.056(5) 0.038(4) 0.081(5) -0.006(4) 0.010(4) -0.003(3)
C19 0.061(5) 0.033(3) 0.077(5) -0.015(3) 0.015(4) -0.013(3)
C20 0.049(4) 0.039(3) 0.060(4) -0.013(3) 0.004(3) -0.017(3)
C21 0.037(4) 0.043(3) 0.055(4) -0.002(3) -0.007(3) -0.014(3)
C22 0.052(4) 0.050(4) 0.062(4) -0.009(3) -0.016(3) -0.016(3)
C23 0.053(5) 0.064(5) 0.084(6) -0.013(4) -0.015(4) -0.020(4)
C24 0.040(4) 0.075(6) 0.109(7) -0.008(5) -0.005(4) -0.009(4)
C25 0.042(5) 0.125(8) 0.093(7) -0.010(6) 0.014(4) -0.003(5)
C26 0.044(4) 0.093(6) 0.059(5) -0.013(4) 0.007(3) -0.013(4)
Fe27 0.0331(5) 0.0312(4) 0.0360(5) -0.0102(3) -0.0044(3) -0.0053(3)
P28 0.0600(11) 0.0283(8) 0.0465(9) -0.0029(7) -0.0146(8) -0.0165(7)
C29 0.079(5) 0.043(4) 0.038(4) -0.001(3) -0.012(3) -0.023(3)
C30 0.097(6) 0.039(4) 0.048(4) -0.005(3) -0.006(4) -0.029(4)
C31 0.068(5) 0.046(4) 0.090(6) -0.020(4) -0.031(4) -0.001(4)
C32 0.044(4) 0.038(3) 0.057(4) -0.021(3) -0.010(3) -0.006(3)
O33 0.059(3) 0.066(3) 0.079(4) -0.046(3) 0.000(3) 0.002(3)
C34 0.042(4) 0.047(4) 0.101(7) -0.002(4) -0.022(4) 0.005(3)
C35 0.031(4) 0.100(7) 0.047(4) -0.031(4) -0.015(3) 0.004(4)
C36 0.043(4) 0.053(5) 0.135(9) -0.036(5) -0.039(5) -0.008(4)
C37 0.021(4) 0.185(11) 0.040(4) 0.025(6) 0.002(3) -0.009(5)
C38 0.037(4) 0.099(7) 0.115(8) -0.074(7) -0.007(5) 0.017(4)
B39 0.037(4) 0.033(3) 0.025(3) -0.006(3) 0.000(3) 0.004(3)
N40 0.041(3) 0.032(2) 0.032(2) -0.011(2) 0.002(2) -0.014(2)
C41 0.054(4) 0.036(3) 0.032(3) -0.004(3) -0.004(3) -0.021(3)
C42 0.058(4) 0.031(3) 0.035(3) -0.009(3) -0.003(3) 0.000(3)
C43 0.104(6) 0.047(4) 0.049(4) -0.022(3) 0.012(4) -0.021(4)
C44 0.104(6) 0.056(4) 0.039(4) -0.017(3) 0.001(4) -0.039(4)
C45 0.078(5) 0.066(5) 0.048(4) -0.010(3) -0.013(4) -0.039(4)
C46 0.044(4) 0.055(4) 0.049(4) -0.015(3) -0.003(3) -0.016(3)
C47 0.050(4) 0.063(4) 0.039(3) -0.016(3) 0.012(3) -0.028(3)
C48 0.073(5) 0.059(4) 0.035(3) -0.008(3) 0.006(3) -0.034(4)
C49 0.118(8) 0.096(6) 0.046(4) -0.010(4) 0.006(5) -0.073(6)
C50 0.116(8) 0.158(10) 0.045(5) -0.038(6) 0.036(5) -0.101(8)
C51 0.053(5) 0.138(9) 0.049(5) -0.036(5) 0.018(4) -0.040(5)
C52 0.043(4) 0.088(5) 0.055(4) -0.034(4) 0.008(3) -0.011(4)
F53 0.055(2) 0.045(2) 0.047(2) -0.0116(17) 0.0043(17) 0.0133(17)
C54 0.033(3) 0.054(4) 0.035(3) -0.012(3) -0.003(3) 0.000(3)
F55 0.043(2) 0.087(3) 0.042(2) -0.014(2) -0.0159(17) 0.024(2)
F56 0.0277(19) 0.062(2) 0.087(3) -0.011(2) 0.0055(19) -0.0025(17)
C57 0.028(3) 0.030(3) 0.031(3) -0.008(2) -0.004(2) -0.001(2)
C58 0.021(3) 0.033(3) 0.030(3) -0.010(2) -0.001(2) -0.004(2)
C59 0.030(3) 0.024(3) 0.026(3) -0.007(2) -0.004(2) -0.006(2)
C60 0.022(3) 0.029(3) 0.032(3) -0.005(2) -0.002(2) -0.004(2)
C61 0.035(3) 0.032(3) 0.026(3) -0.004(2) 0.003(2) -0.007(2)
C62 0.033(3) 0.031(3) 0.028(3) 0.000(2) -0.005(2) -0.003(2)
C63 0.050(4) 0.046(4) 0.035(3) 0.005(3) 0.005(3) -0.005(3)
F64 0.062(3) 0.082(3) 0.032(2) 0.0157(19) 0.0095(18) 0.007(2)
F65 0.103(4) 0.070(3) 0.047(2) -0.012(2) 0.031(2) 0.007(3)
F66 0.048(2) 0.113(4) 0.061(3) -0.004(2) 0.020(2) -0.035(3)
B67 0.022(3) 0.032(3) 0.028(3) -0.003(3) 0.003(2) -0.005(3)
C68 0.025(3) 0.034(3) 0.019(2) -0.009(2) -0.002(2) -0.005(2)
C69 0.028(3) 0.031(3) 0.022(3) -0.005(2) 0.002(2) -0.011(2)
C70 0.029(3) 0.035(3) 0.022(3) -0.006(2) -0.001(2) -0.005(2)
C71 0.024(3) 0.043(3) 0.020(3) -0.008(2) -0.002(2) -0.008(2)
C72 0.026(3) 0.038(3) 0.029(3) -0.014(2) -0.003(2) -0.010(2)
C73 0.037(3) 0.030(3) 0.022(3) -0.007(2) -0.001(2) -0.007(2)
C74 0.038(4) 0.041(3) 0.052(4) -0.017(3) 0.000(3) -0.013(3)
F75 0.032(2) 0.059(2) 0.108(3) -0.016(2) 0.002(2) -0.0221(18)
F76 0.087(3) 0.066(3) 0.066(3) 0.012(2) -0.013(2) -0.053(2)
F77 0.073(3) 0.069(3) 0.129(4) -0.063(3) 0.024(3) -0.040(2)
C78 0.032(3) 0.044(3) 0.044(4) -0.006(3) -0.005(3) -0.010(3)
F79 0.030(2) 0.051(2) 0.085(3) 0.006(2) -0.0029(19) 0.0066(16)
F80 0.066(3) 0.035(2) 0.154(5) -0.023(3) -0.045(3) 0.002(2)
F81 0.096(3) 0.063(3) 0.049(3) 0.017(2) 0.011(2) 0.013(2)
C82 0.030(3) 0.026(3) 0.019(2) 0.000(2) -0.005(2) -0.005(2)
C83 0.025(3) 0.032(3) 0.029(3) -0.007(2) 0.000(2) -0.003(2)
C84 0.025(3) 0.040(3) 0.033(3) -0.008(2) -0.001(2) -0.009(2)
C85 0.039(3) 0.034(3) 0.049(4) -0.012(3) -0.004(3) -0.015(3)
C86 0.029(3) 0.035(3) 0.043(3) -0.016(3) 0.002(2) -0.007(2)
C87 0.026(3) 0.033(3) 0.032(3) -0.007(2) 0.001(2) -0.011(2)
C88 0.046(4) 0.055(4) 0.076(5) -0.031(4) 0.008(4) -0.014(3)
F89 0.090(4) 0.099(4) 0.091(4) -0.050(3) -0.003(3) 0.034(3)
F90 0.110(4) 0.082(3) 0.071(3) -0.036(3) 0.027(3) -0.001(3)
F91 0.105(4) 0.163(6) 0.317(10) -0.205(7) 0.111(6) -0.088(4)
C92 0.038(4) 0.046(4) 0.061(4) -0.017(3) 0.002(3) -0.020(3)
F93 0.054(2) 0.063(3) 0.112(4) -0.025(2) 0.024(2) -0.037(2)
F94 0.061(3) 0.143(5) 0.113(4) -0.084(4) 0.050(3) -0.062(3)
F95 0.028(2) 0.117(4) 0.092(3) 0.010(3) -0.013(2) -0.014(2)
C96 0.021(3) 0.032(3) 0.022(3) -0.004(2) -0.003(2) -0.001(2)
C97 0.023(3) 0.035(3) 0.031(3) -0.006(2) -0.003(2) -0.003(2)
C98 0.030(3) 0.051(4) 0.024(3) -0.008(3) 0.002(2) -0.007(3)
C99 0.041(3) 0.056(4) 0.023(3) -0.016(3) -0.002(2) -0.006(3)
C100 0.027(3) 0.042(3) 0.032(3) -0.012(3) -0.003(2) -0.001(2)
C101 0.028(3) 0.030(3) 0.027(3) -0.004(2) 0.001(2) -0.004(2)
C102 0.052(4) 0.048(4) 0.038(3) -0.017(3) -0.008(3) 0.003(3)
F103 0.117(4) 0.041(2) 0.049(2) -0.0176(19) -0.012(2) 0.007(2)
F104 0.096(3) 0.064(3) 0.064(3) -0.041(2) 0.015(2) -0.002(2)
F105 0.061(3) 0.061(3) 0.148(5) -0.051(3) -0.027(3) -0.009(2)
C106 0.054(4) 0.057(4) 0.034(4) -0.003(3) 0.005(3) -0.015(4)
F107 0.142(5) 0.179(6) 0.074(4) 0.048(4) -0.015(4) -0.117(5)
F108 0.108(4) 0.095(4) 0.096(4) 0.054(3) 0.030(3) 0.007(3)
F109 0.345(12) 0.097(4) 0.044(3) -0.022(3) 0.079(5) -0.080(6)
F110 0.045(2) 0.058(2) 0.073(3) -0.002(2) -0.0148(19) -0.0010(19)
C111 0.037(4) 0.033(3) 0.057(4) -0.001(3) 0.004(3) -0.001(3)
F112 0.069(3) 0.102(4) 0.062(3) 0.037(3) 0.016(2) 0.027(3)
F113 0.135(5) 0.029(2) 0.163(5) -0.015(3) -0.089(4) -0.005(2)
C114 0.037(3) 0.031(3) 0.036(3) -0.007(2) 0.002(3) -0.006(2)
C115 0.029(3) 0.033(3) 0.029(3) -0.007(2) 0.002(2) -0.007(2)
C116 0.039(3) 0.026(3) 0.029(3) -0.006(2) 0.003(2) -0.004(2)
C117 0.055(4) 0.038(3) 0.031(3) 0.001(3) 0.002(3) 0.006(3)
C118 0.058(4) 0.055(4) 0.032(3) -0.007(3) 0.014(3) 0.000(3)
C119 0.045(4) 0.052(4) 0.044(4) -0.016(3) 0.009(3) 0.005(3)
C120 0.079(6) 0.086(7) 0.058(5) 0.005(5) 0.027(5) 0.009(5)
F121 0.082(4) 0.132(5) 0.075(3) 0.001(3) 0.049(3) 0.005(3)
F122 0.186(7) 0.097(5) 0.128(6) 0.030(4) 0.106(6) -0.001(5)
F123 0.116(5) 0.365(14) 0.032(3) -0.030(5) 0.020(3) -0.062(7)
B124 0.034(3) 0.030(3) 0.024(3) -0.003(2) -0.006(3) -0.003(3)
C125 0.027(3) 0.023(3) 0.031(3) -0.004(2) -0.004(2) -0.003(2)
C126 0.029(3) 0.031(3) 0.029(3) -0.008(2) 0.001(2) -0.007(2)
C127 0.040(3) 0.034(3) 0.035(3) -0.017(3) 0.003(3) -0.006(3)
C128 0.043(4) 0.042(3) 0.041(3) -0.012(3) 0.011(3) -0.012(3)
C129 0.039(3) 0.039(3) 0.048(4) -0.013(3) 0.003(3) -0.013(3)
C130 0.037(3) 0.035(3) 0.035(3) -0.013(3) 0.001(2) -0.003(3)
C131 0.057(4) 0.057(4) 0.049(4) -0.014(3) 0.001(4) -0.018(4)
F132 0.069(3) 0.098(4) 0.152(5) -0.088(4) 0.009(3) -0.032(3)
F133 0.083(3) 0.108(4) 0.104(4) -0.050(3) 0.035(3) -0.068(3)
F134 0.110(4) 0.102(4) 0.133(5) 0.015(4) -0.067(4) -0.068(4)
C135 0.052(4) 0.047(4) 0.037(3) -0.011(3) 0.004(3) -0.012(3)
F136 0.120(4) 0.058(3) 0.039(2) -0.0028(19) -0.001(2) -0.035(3)
F137 0.084(3) 0.155(5) 0.037(2) -0.023(3) -0.001(2) -0.057(3)
F138 0.139(5) 0.090(3) 0.057(3) -0.045(3) -0.016(3) 0.040(3)
C139 0.052(4) 0.033(3) 0.029(3) -0.002(3) -0.006(3) -0.007(3)
C140 0.060(4) 0.035(3) 0.032(3) -0.006(3) -0.008(3) 0.004(3)
C141 0.090(6) 0.043(3) 0.047(4) -0.010(3) -0.025(4) 0.003(4)
C142 0.177(11) 0.055(5) 0.086(6) -0.014(5) -0.099(7) 0.012(6)
C143 0.195(12) 0.042(5) 0.122(8) -0.026(5) -0.123(9) 0.019(6)
C144 0.114(7) 0.035(4) 0.074(5) -0.013(4) -0.057(5) 0.007(4)
C145 0.190(15) 0.093(9) 0.128(11) -0.070(9) -0.063(11) 0.014(9)
F146 0.140(6) 0.076(4) 0.164(7) -0.035(4) -0.060(5) 0.028(4)
F147 0.250(10) 0.058(3) 0.103(5) 0.004(3) -0.063(5) 0.000(5)
F148 0.418(16) 0.063(4) 0.264(11) -0.028(5) -0.295(12) 0.052(6)
C149 0.209(8) 0.062(4) 0.050(4) -0.027(3) -0.069(4) 0.033(6)
F150 0.319(10) 0.060(3) 0.086(4) -0.030(2) -0.067(4) -0.033(4)
F151 0.435(14) 0.135(6) 0.388(14) -0.182(9) -0.344(13) 0.138(9)
F152 0.510(17) 0.189(9) 0.211(10) -0.154(8) 0.173(11) -0.117(12)
C153 0.035(3) 0.028(3) 0.025(3) -0.002(2) -0.003(2) -0.003(2)
C154 0.027(3) 0.029(3) 0.029(3) 0.000(2) 0.004(2) -0.004(2)
C155 0.039(3) 0.028(3) 0.036(3) 0.001(2) -0.004(3) -0.011(2)
C156 0.045(4) 0.030(3) 0.046(4) -0.009(3) -0.005(3) -0.007(3)
C157 0.041(3) 0.031(3) 0.033(3) -0.006(2) -0.001(3) 0.003(3)
C158 0.029(3) 0.030(3) 0.044(3) -0.005(3) -0.001(3) -0.006(2)
C159 0.053(5) 0.045(4) 0.059(4) -0.019(3) 0.012(4) -0.004(3)
F160 0.040(3) 0.143(5) 0.103(4) -0.062(4) -0.005(2) 0.024(3)
F161 0.111(4) 0.117(4) 0.066(3) 0.003(3) 0.044(3) 0.034(3)
F162 0.094(4) 0.117(5) 0.245(8) -0.136(6) 0.077(5) -0.035(3)
C163 0.043(4) 0.039(4) 0.055(4) -0.011(3) 0.002(3) -0.016(3)
F164 0.091(4) 0.128(5) 0.140(5) 0.058(4) -0.071(4) -0.078(4)
F165 0.069(3) 0.050(3) 0.251(8) -0.033(4) 0.020(4) -0.035(2)
F166 0.111(5) 0.228(8) 0.136(5) -0.102(5) 0.069(4) -0.127(5)
Cl167 0.0971(18) 0.1046(18) 0.0787(15) -0.0060(13) -0.0004(13) -0.0434(15)
C168 0.108(8) 0.091(7) 0.086(7) -0.009(5) 0.001(6) -0.046(6)
Cl169 0.122(3) 0.244(5) 0.094(2) 0.009(3) 0.0024(19) -0.071(3)

loop_
_atom_type_symbol
_atom_type_scat_dispersion_real
_atom_type_scat_dispersion_imag
_atom_type_scat_Cromer_Mann_a1
_atom_type_scat_Cromer_Mann_b1
_atom_type_scat_Cromer_Mann_a2
_atom_type_scat_Cromer_Mann_b2
_atom_type_scat_Cromer_Mann_a3
_atom_type_scat_Cromer_Mann_b3
_atom_type_scat_Cromer_Mann_a4
_atom_type_scat_Cromer_Mann_b4
_atom_type_scat_Cromer_Mann_c
_atom_type_scat_source
C 0.0033 0.0016 2.3100 20.8439 1.0200 10.2075 1.5886 0.5687 0.8650 51.6512 0.2156 'International Tables Vol C 4.2.6.8 and 6.1.1.4'
H 0.0000 0.0000 0.4930 10.5109 0.3229 26.1257 0.1402 3.1424 0.0408 57.7998 0.0030 'International Tables Vol C 4.2.6.8 and 6.1.1.4'
B 0.0013 0.0007 2.0545 23.2185 1.3326 1.0210 1.0979 60.3498 0.7068 0.1403 -0.1932 'International Tables Vol C 4.2.6.8 and 6.1.1.4'
F 0.0171 0.0103 3.5392 10.2825 2.6412 4.2944 1.5170 0.2615 1.0243 26.1476 0.2776 'International Tables Vol C 4.2.6.8 and 6.1.1.4'
Fe 0.3463 0.8444 11.7695 4.7611 7.3573 0.3072 3.5222 15.3535 2.3045 76.8805 1.0369 'International Tables Vol C 4.2.6.8 and 6.1.1.4'
N 0.0061 0.0033 12.2126 0.0057 3.1322 9.8933 2.0125 28.9975 1.1663 0.5826 -11.5290 'International Tables Vol C 4.2.6.8 and 6.1.1.4'
P 0.1023 0.0942 6.4345 1.9067 4.1791 27.1570 1.7800 0.5260 1.4908 68.1645 1.1149 'International Tables Vol C 4.2.6.8 and 6.1.1.4'
O 0.0106 0.0060 3.0485 13.2771 2.2868 5.7011 1.5463 0.3239 0.8670 32.9089 0.2508 'International Tables Vol C 4.2.6.8 and 6.1.1.4'
Cl 0.1484 0.1585 11.4604 0.0104 7.1964 1.1662 6.2556 18.5194 1.6455 47.7784 -9.5574 'International Tables Vol C 4.2.6.8 and 6.1.1.4'

loop_
_geom_angle_atom_site_label_1
_geom_angle_site_symmetry_1
_geom_angle_atom_site_label_2
_geom_angle_atom_site_label_3
_geom_angle
_geom_angle_publ_flag
P2 . Fe1 C6 155.61(19) yes
P2 . Fe1 C7 142.9(2) yes
C6 . Fe1 C7 39.5(2) yes
P2 . Fe1 C8 105.7(2) yes
C6 . Fe1 C8 65.7(3) yes
C7 . Fe1 C8 38.7(3) yes
P2 . Fe1 C9 92.98(18) yes
C6 . Fe1 C9 65.7(3) yes
C7 . Fe1 C9 65.3(3) yes
C8 . Fe1 C9 39.0(3) yes
P2 . Fe1 C10 116.68(18) yes
C6 . Fe1 C10 39.0(2) yes
C7 . Fe1 C10 65.6(2) yes
C8 . Fe1 C10 65.6(3) yes
C9 . Fe1 C10 39.3(2) yes
P2 . Fe1 C11 89.3(2) yes
C6 . Fe1 C11 115.0(3) yes
C7 . Fe1 C11 94.2(3) yes
C8 . Fe1 C11 109.4(3) yes
C9 . Fe1 C11 147.3(3) yes
P2 . Fe1 B13 94.2(2) yes
C6 . Fe1 B13 89.2(3) yes
C7 . Fe1 B13 122.9(3) yes
C8 . Fe1 B13 153.8(3) yes
C9 . Fe1 B13 125.0(3) yes
C10 . Fe1 C11 154.0(3) yes
C10 . Fe1 B13 90.4(3) yes
C11 . Fe1 B13 87.3(3) yes
Fe1 . P2 C3 115.0(2) yes
Fe1 . P2 C4 115.8(2) yes
C3 . P2 C4 102.5(3) yes
Fe1 . P2 C5 116.6(2) yes
C3 . P2 C5 101.2(3) yes
C4 . P2 C5 103.8(3) yes
C3 2_675 C3 P2 112.8(6) yes
C3 2_675 C3 H31 108.0 no
P2 . C3 H31 108.3 no
C3 2_675 C3 H32 109.3 no
P2 . C3 H32 108.8 no
H31 . C3 H32 109.6 no
P2 . C4 H41 108.9 no
P2 . C4 H42 110.5 no
H41 . C4 H42 109.5 no
P2 . C4 H43 109.0 no
H41 . C4 H43 109.2 no
H42 . C4 H43 109.7 no
P2 . C5 H51 109.6 no
P2 . C5 H52 108.2 no
H51 . C5 H52 110.3 no
P2 . C5 H53 109.3 no
H51 . C5 H53 110.0 no
H52 . C5 H53 109.5 no
Fe1 . C6 C7 70.2(3) yes
Fe1 . C6 C10 71.7(3) yes
C7 . C6 C10 108.0(6) yes
Fe1 . C6 H61 126.2 no
C7 . C6 H61 125.9 no
C10 . C6 H61 126.0 no
Fe1 . C7 C6 70.3(3) yes
Fe1 . C7 C8 72.0(4) yes
C6 . C7 C8 109.0(6) yes
Fe1 . C7 H71 124.2 no
C6 . C7 H71 125.2 no
C8 . C7 H71 125.9 no
Fe1 . C8 C7 69.3(3) yes
Fe1 . C8 C9 71.0(3) yes
C7 . C8 C9 107.9(6) yes
Fe1 . C8 H81 126.5 no
C7 . C8 H81 126.2 no
C9 . C8 H81 125.8 no
Fe1 . C9 C8 70.0(4) yes
Fe1 . C9 C10 69.8(3) yes
C8 . C9 C10 107.4(6) yes
Fe1 . C9 H91 126.1 no
C8 . C9 H91 126.4 no
C10 . C9 H91 126.2 no
Fe1 . C10 C9 70.9(3) yes
Fe1 . C10 C6 69.3(3) yes
C9 . C10 C6 107.7(5) yes
Fe1 . C10 H101 126.5 no
C9 . C10 H101 126.3 no
C6 . C10 H101 125.9 no
Fe1 . C11 O12 178.1(6) yes
Fe1 . B13 N14 171.2(5) yes
B13 . N14 C15 123.6(5) yes
B13 . N14 C21 121.3(5) yes
C15 . N14 C21 115.1(4) yes
N14 . C15 C16 112.0(5) yes
N14 . C15 C20 111.8(5) yes
C16 . C15 C20 110.3(5) yes
N14 . C15 H151 107.6 no
C16 . C15 H151 107.4 no
C20 . C15 H151 107.5 no
C15 . C16 C17 110.7(5) yes
C15 . C16 H161 109.5 no
C17 . C16 H161 109.8 no
C15 . C16 H162 108.2 no
C17 . C16 H162 108.4 no
H161 . C16 H162 110.3 no
C16 . C17 C18 112.1(6) yes
C16 . C17 H172 108.6 no
C18 . C17 H172 109.1 no
C16 . C17 H171 107.6 no
C18 . C17 H171 109.6 no
H172 . C17 H171 109.8 no
C17 . C18 C19 110.0(6) yes
C17 . C18 H181 109.6 no
C19 . C18 H181 109.7 no
C17 . C18 H182 108.6 no
C19 . C18 H182 109.3 no
H181 . C18 H182 109.7 no
C18 . C19 C20 111.5(5) yes
C18 . C19 H191 109.8 no
C20 . C19 H191 109.1 no
C18 . C19 H192 107.7 no
C20 . C19 H192 108.8 no
H191 . C19 H192 109.8 no
C19 . C20 C15 110.5(6) yes
C19 . C20 H202 109.1 no
C15 . C20 H202 108.0 no
C19 . C20 H201 109.7 no
C15 . C20 H201 109.7 no
H202 . C20 H201 109.8 no
N14 . C21 C22 113.2(5) yes
N14 . C21 C26 110.1(5) yes
C22 . C21 C26 110.6(6) yes
N14 . C21 H211 107.8 no
C22 . C21 H211 108.7 no
C26 . C21 H211 106.2 no
C21 . C22 C23 110.7(6) yes
C21 . C22 H222 108.8 no
C23 . C22 H222 109.8 no
C21 . C22 H221 108.5 no
C23 . C22 H221 109.4 no
H222 . C22 H221 109.7 no
C22 . C23 C24 112.2(7) yes
C22 . C23 H231 108.1 no
C24 . C23 H231 109.3 no
C22 . C23 H232 108.3 no
C24 . C23 H232 108.9 no
H231 . C23 H232 109.9 no
C23 . C24 C25 111.7(7) yes
C23 . C24 H241 107.9 no
C25 . C24 H241 109.2 no
C23 . C24 H242 108.6 no
C25 . C24 H242 109.5 no
H241 . C24 H242 109.9 no
C24 . C25 C26 111.0(7) yes
C24 . C25 H252 108.8 no
C26 . C25 H252 109.0 no
C24 . C25 H251 109.7 no
C26 . C25 H251 108.5 no
H252 . C25 H251 109.8 no
C21 . C26 C25 112.0(7) yes
C21 . C26 H261 107.2 no
C25 . C26 H261 108.4 no
C21 . C26 H262 109.2 no
C25 . C26 H262 110.0 no
H261 . C26 H262 109.9 no
P28 . Fe27 C32 90.9(2) yes
P28 . Fe27 C34 151.1(3) yes
C32 . Fe27 C34 118.0(4) yes
P28 . Fe27 C35 149.1(3) yes
C32 . Fe27 C35 94.8(3) yes
C34 . Fe27 C35 36.9(3) yes
P28 . Fe27 C36 111.4(3) yes
C32 . Fe27 C36 104.4(3) yes
C34 . Fe27 C36 63.6(3) yes
C35 . Fe27 C36 37.8(3) yes
P28 . Fe27 C37 93.6(2) yes
C32 . Fe27 C37 143.4(5) yes
C34 . Fe27 C37 63.5(4) yes
C35 . Fe27 C37 64.5(3) yes
C36 . Fe27 C37 40.8(4) yes
P28 . Fe27 C38 114.5(3) yes
C32 . Fe27 C38 154.6(4) yes
C34 . Fe27 C38 36.6(4) yes
C35 . Fe27 C38 63.0(3) yes
C36 . Fe27 C38 66.4(3) yes
P28 . Fe27 B39 92.0(2) yes
C32 . Fe27 B39 89.0(3) yes
C34 . Fe27 B39 88.8(3) yes
C35 . Fe27 B39 118.4(3) yes
C36 . Fe27 B39 152.4(3) yes
C37 . Fe27 C38 39.7(4) yes
C37 . Fe27 B39 127.0(5) yes
C38 . Fe27 B39 91.2(3) yes
Fe27 . P28 C29 117.6(2) yes
Fe27 . P28 C30 115.6(2) yes
C29 . P28 C30 98.2(3) yes
Fe27 . P28 C31 116.2(3) yes
C29 . P28 C31 103.0(4) yes
C30 . P28 C31 103.6(4) yes
P28 . C29 H292 109.1 no
P28 . C29 H291 109.9 no
H292 . C29 H291 109.1 no
P28 . C29 H293 109.0 no
H292 . C29 H293 110.2 no
H291 . C29 H293 109.5 no
C30 2_656 C30 P28 112.8(7) yes
C30 2_656 C30 H302 107.7 no
P28 . C30 H302 108.9 no
C30 2_656 C30 H301 109.1 no
P28 . C30 H301 109.0 no
H302 . C30 H301 109.4 no
P28 . C31 H311 109.2 no
P28 . C31 H313 109.9 no
H311 . C31 H313 109.1 no
P28 . C31 H312 110.2 no
H311 . C31 H312 109.3 no
H313 . C31 H312 109.1 no
Fe27 . C32 O33 177.7(6) yes
Fe27 . C34 C35 71.6(4) yes
Fe27 . C34 C38 71.5(5) yes
C35 . C34 C38 111.8(8) yes
Fe27 . C34 H341 124.2 no
C35 . C34 H341 122.5 no
C38 . C34 H341 125.8 no
Fe27 . C35 C34 71.4(4) yes
Fe27 . C35 C36 70.8(4) yes
C34 . C35 C36 110.4(8) yes
Fe27 . C35 H351 122.6 no
C34 . C35 H351 125.6 no
C36 . C35 H351 124.0 no
Fe27 . C36 C35 71.4(4) yes
Fe27 . C36 C37 69.4(4) yes
C35 . C36 C37 104.9(7) yes
Fe27 . C36 H361 126.2 no
C35 . C36 H361 127.4 no
C37 . C36 H361 127.5 no
C36 . C37 Fe27 69.8(4) yes
C36 . C37 C38 105.7(7) yes
Fe27 . C37 C38 70.4(4) yes
C36 . C37 H372 127.3 no
Fe27 . C37 H372 113.8 no
C38 . C37 H372 125.6 no
Fe27 . C38 C37 69.9(5) yes
Fe27 . C38 C34 71.9(4) yes
C37 . C38 C34 107.2(8) yes
Fe27 . C38 H381 126.4 no
C37 . C38 H381 126.4 no
C34 . C38 H381 126.2 no
Fe27 . B39 N40 175.6(5) yes
B39 . N40 C41 122.8(5) yes
B39 . N40 C47 123.4(5) yes
C41 . N40 C47 113.8(4) yes
N40 . C41 C42 110.9(5) yes
N40 . C41 C46 111.6(5) yes
C42 . C41 C46 112.1(5) yes
N40 . C41 H411 106.8 no
C42 . C41 H411 106.8 no
C46 . C41 H411 108.3 no
C41 . C42 C43 111.0(6) yes
C41 . C42 H421 109.7 no
C43 . C42 H421 111.3 no
C41 . C42 H422 107.0 no
C43 . C42 H422 107.9 no
H421 . C42 H422 109.8 no
C42 . C43 C44 112.0(6) yes
C42 . C43 H432 108.3 no
C44 . C43 H432 106.8 no
C42 . C43 H431 109.8 no
C44 . C43 H431 110.4 no
H432 . C43 H431 109.3 no
C43 . C44 C45 110.2(6) yes
C43 . C44 H441 110.3 no
C45 . C44 H441 109.9 no
C43 . C44 H442 108.9 no
C45 . C44 H442 107.5 no
H441 . C44 H442 110.0 no
C44 . C45 C46 110.6(6) yes
C44 . C45 H451 110.3 no
C46 . C45 H451 110.2 no
C44 . C45 H452 107.6 no
C46 . C45 H452 109.1 no
H451 . C45 H452 109.1 no
C45 . C46 C41 111.2(6) yes
C45 . C46 H462 109.0 no
C41 . C46 H462 108.3 no
C45 . C46 H461 110.2 no
C41 . C46 H461 109.3 no
H462 . C46 H461 108.8 no
N40 . C47 C48 110.7(5) yes
N40 . C47 C52 113.2(5) yes
C48 . C47 C52 110.8(6) yes
N40 . C47 H471 107.5 no
C48 . C47 H471 107.2 no
C52 . C47 H471 107.1 no
C47 . C48 C49 108.6(7) yes
C47 . C48 H482 109.2 no
C49 . C48 H482 108.9 no
C47 . C48 H481 108.4 no
C49 . C48 H481 111.6 no
H482 . C48 H481 110.1 no
C48 . C49 C50 111.3(6) yes
C48 . C49 H491 110.2 no
C50 . C49 H491 109.0 no
C48 . C49 H492 107.8 no
C50 . C49 H492 108.3 no
H491 . C49 H492 110.2 no
C49 . C50 C51 112.6(7) yes
C49 . C50 H501 107.6 no
C51 . C50 H501 108.9 no
C49 . C50 H502 109.1 no
C51 . C50 H502 109.0 no
H501 . C50 H502 109.7 no
C50 . C51 C52 112.2(7) yes
C50 . C51 H512 109.2 no
C52 . C51 H512 108.6 no
C50 . C51 H511 108.7 no
C52 . C51 H511 108.8 no
H512 . C51 H511 109.4 no
C51 . C52 C47 110.4(7) yes
C51 . C52 H521 110.5 no
C47 . C52 H521 108.5 no
C51 . C52 H522 109.9 no
C47 . C52 H522 107.7 no
H521 . C52 H522 109.8 no
F53 . C54 F55 106.2(4) yes
F53 . C54 F56 107.4(4) yes
F55 . C54 F56 106.9(5) yes
F53 . C54 C57 112.2(4) yes
F55 . C54 C57 111.6(4) yes
F56 . C54 C57 112.2(4) yes
C54 . C57 C58 118.8(5) yes
C54 . C57 C62 120.2(5) yes
C58 . C57 C62 121.0(5) yes
C57 . C58 C59 121.8(5) yes
C57 . C58 H581 119.1 no
C59 . C58 H581 119.1 no
C58 . C59 C60 115.5(5) yes
C58 . C59 B67 121.5(5) yes
C60 . C59 B67 122.4(5) yes
C59 . C60 C61 123.2(5) yes
C59 . C60 H601 118.0 no
C61 . C60 H601 118.8 no
C60 . C61 C62 120.1(5) yes
C60 . C61 C63 118.8(5) yes
C62 . C61 C63 121.0(5) yes
C57 . C62 C61 118.2(5) yes
C57 . C62 H621 120.3 no
C61 . C62 H621 121.5 no
C61 . C63 F64 113.1(5) yes
C61 . C63 F65 111.9(4) yes
F64 . C63 F65 106.7(5) yes
C61 . C63 F66 112.2(5) yes
F64 . C63 F66 107.5(5) yes
F65 . C63 F66 104.9(5) yes
C59 . B67 C68 112.3(4) yes
C59 . B67 C82 103.3(4) yes
C68 . B67 C82 112.3(4) yes
C59 . B67 C96 112.1(4) yes
C68 . B67 C96 103.5(4) yes
C82 . B67 C96 113.7(4) yes
B67 . C68 C69 121.0(4) yes
B67 . C68 C73 123.0(5) yes
C69 . C68 C73 115.9(5) yes
C68 . C69 C70 122.3(5) yes
C68 . C69 H691 118.5 no
C70 . C69 H691 119.2 no
C69 . C70 C71 120.5(5) yes
C69 . C70 C78 118.7(5) yes
C71 . C70 C78 120.8(5) yes
C70 . C71 C72 119.0(5) yes
C70 . C71 H711 120.7 no
C72 . C71 H711 120.2 no
C71 . C72 C73 120.1(5) yes
C71 . C72 C74 121.5(5) yes
C73 . C72 C74 118.4(5) yes
C72 . C73 C68 122.1(5) yes
C72 . C73 H731 118.5 no
C68 . C73 H731 119.3 no
C72 . C74 F75 113.1(4) yes
C72 . C74 F76 112.7(4) yes
F75 . C74 F76 106.6(5) yes
C72 . C74 F77 112.0(4) yes
F75 . C74 F77 106.3(5) yes
F76 . C74 F77 105.5(5) yes
C70 . C78 F79 113.4(4) yes
C70 . C78 F80 112.1(4) yes
F79 . C78 F80 106.2(5) yes
C70 . C78 F81 112.0(5) yes
F79 . C78 F81 106.6(5) yes
F80 . C78 F81 106.1(5) yes
B67 . C82 C83 122.5(5) yes
B67 . C82 C87 122.0(5) yes
C83 . C82 C87 115.4(5) yes
C82 . C83 C84 123.1(5) yes
C82 . C83 H831 118.6 no
C84 . C83 H831 118.3 no
C83 . C84 C85 120.2(5) yes
C83 . C84 C92 120.0(5) yes
C85 . C84 C92 119.7(5) yes
C84 . C85 C86 118.6(5) yes
C84 . C85 H851 120.8 no
C86 . C85 H851 120.6 no
C85 . C86 C87 119.5(5) yes
C85 . C86 C88 121.2(5) yes
C87 . C86 C88 119.2(5) yes
C86 . C87 C82 123.1(5) yes
C86 . C87 H871 118.1 no
C82 . C87 H871 118.8 no
C86 . C88 F89 113.0(5) yes
C86 . C88 F90 113.3(5) yes
F89 . C88 F90 101.0(5) yes
C86 . C88 F91 113.8(5) yes
F89 . C88 F91 107.0(6) yes
F90 . C88 F91 107.7(6) yes
C84 . C92 F93 112.6(5) yes
C84 . C92 F94 112.8(5) yes
F93 . C92 F94 105.3(5) yes
C84 . C92 F95 112.0(5) yes
F93 . C92 F95 106.7(5) yes
F94 . C92 F95 107.1(5) yes
B67 . C96 C97 123.1(5) yes
B67 . C96 C101 121.4(4) yes
C97 . C96 C101 115.2(5) yes
C96 . C97 C98 122.1(5) yes
C96 . C97 H971 118.9 no
C98 . C97 H971 119.0 no
C97 . C98 C99 121.1(5) yes
C97 . C98 C106 118.7(5) yes
C99 . C98 C106 120.3(5) yes
C98 . C99 C100 118.5(5) yes
C98 . C99 H991 121.0 no
C100 . C99 H991 120.5 no
C99 . C100 C101 119.9(5) yes
C99 . C100 C102 120.2(5) yes
C101 . C100 C102 119.9(5) yes
C96 . C101 C100 123.1(5) yes
C96 . C101 H1011 118.5 no
C100 . C101 H1011 118.4 no
C100 . C102 F103 112.5(4) yes
C100 . C102 F104 112.3(5) yes
F103 . C102 F104 105.5(5) yes
C100 . C102 F105 112.2(5) yes
F103 . C102 F105 107.9(5) yes
F104 . C102 F105 105.9(5) yes
C98 . C106 F107 113.4(5) yes
C98 . C106 F108 114.5(5) yes
F107 . C106 F108 103.3(6) yes
C98 . C106 F109 115.1(5) yes
F107 . C106 F109 105.6(7) yes
F108 . C106 F109 103.7(7) yes
F110 . C111 F112 103.5(5) yes
F110 . C111 F113 105.1(5) yes
F112 . C111 F113 108.5(6) yes
F110 . C111 C114 113.4(5) yes
F112 . C111 C114 113.2(5) yes
F113 . C111 C114 112.5(5) yes
C111 . C114 C115 121.6(5) yes
C111 . C114 C119 118.0(5) yes
C115 . C114 C119 120.3(5) yes
C114 . C115 C116 123.0(5) yes
C114 . C115 H1151 118.5 no
C116 . C115 H1151 118.4 no
C115 . C116 C117 114.9(5) yes
C115 . C116 B124 124.2(5) yes
C117 . C116 B124 120.8(5) yes
C116 . C117 C118 123.0(5) yes
C116 . C117 H1171 118.7 no
C118 . C117 H1171 118.3 no
C117 . C118 C119 120.4(5) yes
C117 . C118 C120 118.5(6) yes
C119 . C118 C120 121.0(6) yes
C114 . C119 C118 118.2(6) yes
C114 . C119 H1191 121.4 no
C118 . C119 H1191 120.3 no
C118 . C120 F121 114.3(6) yes
C118 . C120 F122 113.3(6) yes
F121 . C120 F122 106.8(7) yes
C118 . C120 F123 112.0(7) yes
F121 . C120 F123 105.7(7) yes
F122 . C120 F123 103.9(8) yes
C116 . B124 C125 111.1(4) yes
C116 . B124 C139 107.4(5) yes
C125 . B124 C139 109.8(5) yes
C116 . B124 C153 110.3(5) yes
C125 . B124 C153 107.2(4) yes
C139 . B124 C153 111.0(4) yes
B124 . C125 C126 120.4(5) yes
B124 . C125 C130 124.1(5) yes
C126 . C125 C130 115.5(5) yes
C125 . C126 C127 122.7(5) yes
C125 . C126 H1261 119.1 no
C127 . C126 H1261 118.3 no
C126 . C127 C128 120.6(5) yes
C126 . C127 C135 120.5(5) yes
C128 . C127 C135 118.9(5) yes
C127 . C128 C129 118.2(5) yes
C127 . C128 H1281 121.0 no
C129 . C128 H1281 120.8 no
C128 . C129 C130 120.3(5) yes
C128 . C129 C131 119.6(5) yes
C130 . C129 C131 120.1(5) yes
C129 . C130 C125 122.7(5) yes
C129 . C130 H1301 118.7 no
C125 . C130 H1301 118.6 no
C129 . C131 F132 112.8(5) yes
C129 . C131 F133 114.2(5) yes
F132 . C131 F133 103.9(5) yes
C129 . C131 F134 112.5(5) yes
F132 . C131 F134 107.0(6) yes
F133 . C131 F134 105.6(6) yes
C127 . C135 F136 114.0(5) yes
C127 . C135 F137 113.2(5) yes
F136 . C135 F137 104.7(5) yes
C127 . C135 F138 111.7(5) yes
F136 . C135 F138 106.1(5) yes
F137 . C135 F138 106.6(5) yes
B124 . C139 C140 120.5(5) yes
B124 . C139 C144 122.9(5) yes
C140 . C139 C144 116.6(6) yes
C139 . C140 C141 122.8(6) yes
C139 . C140 H1401 118.9 no
C141 . C140 H1401 118.3 no
C140 . C141 C142 119.6(6) yes
C140 . C141 C149 120.6(6) yes
C142 . C141 C149 119.7(6) yes
C141 . C142 C143 119.9(7) yes
C141 . C142 H1421 119.7 no
C143 . C142 H1421 120.3 no
C142 . C143 C144 119.6(7) yes
C142 . C143 C145 123.9(7) yes
C144 . C143 C145 116.4(7) yes
C143 . C144 C139 121.3(7) yes
C143 . C144 H1441 119.3 no
C139 . C144 H1441 119.3 no
C143 . C145 F146 114.8(9) yes
C143 . C145 F147 109.9(9) yes
F146 . C145 F147 105.2(8) yes
C143 . C145 F148 110.7(7) yes
F146 . C145 F148 114.1(11) yes
F147 . C145 F148 100.9(10) yes
C141 . C149 F150 117.4(6) yes
C141 . C149 F151 114.8(6) yes
F150 . C149 F151 107.1(7) yes
C141 . C149 F152 112.0(8) yes
F150 . C149 F152 102.4(7) yes
F151 . C149 F152 101.2(6) yes
B124 . C153 C154 124.5(5) yes
B124 . C153 C158 120.1(5) yes
C154 . C153 C158 115.4(5) yes
C153 . C154 C155 121.8(5) yes
C153 . C154 H1541 119.9 no
C155 . C154 H1541 118.3 no
C154 . C155 C156 121.4(5) yes
C154 . C155 C163 119.2(5) yes
C156 . C155 C163 119.3(5) yes
C155 . C156 C157 118.2(5) yes
C155 . C156 H1561 120.6 no
C157 . C156 H1561 121.2 no
C156 . C157 C158 120.2(5) yes
C156 . C157 C159 120.6(5) yes
C158 . C157 C159 119.2(5) yes
C153 . C158 C157 123.1(5) yes
C153 . C158 H1581 118.5 no
C157 . C158 H1581 118.4 no
C157 . C159 F160 114.1(5) yes
C157 . C159 F161 112.3(5) yes
F160 . C159 F161 104.4(6) yes
C157 . C159 F162 114.1(5) yes
F160 . C159 F162 105.4(6) yes
F161 . C159 F162 105.7(6) yes
C155 . C163 F164 114.3(5) yes
C155 . C163 F165 114.6(5) yes
F164 . C163 F165 107.1(6) yes
C155 . C163 F166 114.5(5) yes
F164 . C163 F166 104.3(7) yes
F165 . C163 F166 100.6(6) yes
Cl167 . C168 Cl169 121.1(6) yes
Cl167 . C168 H1681 105.6 no
Cl169 . C168 H1681 106.7 no
Cl167 . C168 H1682 106.3 no
Cl169 . C168 H1682 106.4 no
H1681 . C168 H1682 110.5 no

loop_
_geom_bond_atom_site_label_1
_geom_bond_atom_site_label_2
_geom_bond_site_symmetry_2
_geom_bond_distance
_geom_bond_publ_flag
Fe1 P2 . 2.1687(17) yes
Fe1 C6 . 2.073(6) yes
Fe1 C7 . 2.072(6) yes
Fe1 C8 . 2.106(6) yes
Fe1 C9 . 2.119(6) yes
Fe1 C10 . 2.104(6) yes
Fe1 C11 . 1.760(7) yes
Fe1 B13 . 1.830(7) yes
P2 C3 . 1.854(6) yes
P2 C4 . 1.823(6) yes
P2 C5 . 1.825(6) yes
C3 C3 2_675 1.516(12) yes
C3 H31 . 0.967 no
C3 H32 . 0.971 no
C4 H41 . 0.963 no
C4 H42 . 0.959 no
C4 H43 . 0.960 no
C5 H51 . 0.957 no
C5 H52 . 0.962 no
C5 H53 . 0.958 no
C6 C7 . 1.399(9) yes
C6 C10 . 1.396(9) yes
C6 H61 . 0.980 no
C7 C8 . 1.385(10) yes
C7 H71 . 0.981 no
C8 C9 . 1.410(10) yes
C8 H81 . 0.984 no
C9 C10 . 1.421(9) yes
C9 H91 . 0.984 no
C10 H101 . 0.980 no
C11 O12 . 1.154(7) yes
B13 N14 . 1.342(8) yes
N14 C15 . 1.496(7) yes
N14 C21 . 1.502(8) yes
C15 C16 . 1.504(9) yes
C15 C20 . 1.511(9) yes
C15 H151 . 0.979 no
C16 C17 . 1.528(9) yes
C16 H161 . 0.976 no
C16 H162 . 0.974 no
C17 C18 . 1.507(11) yes
C17 H172 . 0.970 no
C17 H171 . 0.972 no
C18 C19 . 1.521(11) yes
C18 H181 . 0.968 no
C18 H182 . 0.971 no
C19 C20 . 1.518(9) yes
C19 H191 . 0.979 no
C19 H192 . 0.969 no
C20 H202 . 0.970 no
C20 H201 . 0.972 no
C21 C22 . 1.515(9) yes
C21 C26 . 1.526(10) yes
C21 H211 . 0.977 no
C22 C23 . 1.521(10) yes
C22 H222 . 0.973 no
C22 H221 . 0.973 no
C23 C24 . 1.490(12) yes
C23 H231 . 0.970 no
C23 H232 . 0.972 no
C24 C25 . 1.532(13) yes
C24 H241 . 0.964 no
C24 H242 . 0.972 no
C25 C26 . 1.511(11) yes
C25 H252 . 0.974 no
C25 H251 . 0.965 no
C26 H261 . 0.965 no
C26 H262 . 0.969 no
Fe27 P28 . 2.1913(18) yes
Fe27 C32 . 1.745(7) yes
Fe27 C34 . 2.089(7) yes
Fe27 C35 . 2.092(6) yes
Fe27 C36 . 2.084(7) yes
Fe27 C37 . 2.079(7) yes
Fe27 C38 . 2.084(7) yes
Fe27 B39 . 1.828(7) yes
P28 C29 . 1.802(7) yes
P28 C30 . 1.855(6) yes
P28 C31 . 1.819(8) yes
C29 H292 . 0.960 no
C29 H291 . 0.956 no
C29 H293 . 0.954 no
C30 C30 2_656 1.492(14) yes
C30 H302 . 0.975 no
C30 H301 . 0.977 no
C31 H311 . 0.964 no
C31 H313 . 0.965 no
C31 H312 . 0.964 no
C32 O33 . 1.143(8) yes
C34 C35 . 1.325(11) yes
C34 C38 . 1.311(13) yes
C34 H341 . 0.982 no
C35 C36 . 1.354(12) yes
C35 H351 . 0.980 no
C36 C37 . 1.450(14) yes
C36 H361 . 0.982 no
C37 C38 . 1.413(14) yes
C37 H372 . 0.959 no
C38 H381 . 0.985 no
B39 N40 . 1.350(8) yes
N40 C41 . 1.507(7) yes
N40 C47 . 1.484(7) yes
C41 C42 . 1.513(9) yes
C41 C46 . 1.507(9) yes
C41 H411 . 0.977 no
C42 C43 . 1.524(9) yes
C42 H421 . 0.967 no
C42 H422 . 0.968 no
C43 C44 . 1.499(11) yes
C43 H432 . 0.977 no
C43 H431 . 0.971 no
C44 C45 . 1.518(11) yes
C44 H441 . 0.964 no
C44 H442 . 0.971 no
C45 C46 . 1.529(9) yes
C45 H451 . 0.966 no
C45 H452 . 0.962 no
C46 H462 . 0.979 no
C46 H461 . 0.979 no
C47 C48 . 1.522(10) yes
C47 C52 . 1.505(10) yes
C47 H471 . 0.987 no
C48 C49 . 1.557(10) yes
C48 H482 . 0.974 no
C48 H481 . 0.974 no
C49 C50 . 1.499(13) yes
C49 H491 . 0.975 no
C49 H492 . 0.974 no
C50 C51 . 1.480(14) yes
C50 H501 . 0.977 no
C50 H502 . 0.974 no
C51 C52 . 1.529(10) yes
C51 H512 . 0.971 no
C51 H511 . 0.972 no
C52 H521 . 0.972 no
C52 H522 . 0.970 no
F53 C54 . 1.329(6) yes
C54 F55 . 1.336(5) yes
C54 F56 . 1.330(6) yes
C54 C57 . 1.506(6) yes
C57 C58 . 1.392(7) yes
C57 C62 . 1.382(8) yes
C58 C59 . 1.404(7) yes
C58 H581 . 0.934 no
C59 C60 . 1.378(7) yes
C59 B67 . 1.652(7) yes
C60 C61 . 1.397(7) yes
C60 H601 . 0.930 no
C61 C62 . 1.378(8) yes
C61 C63 . 1.497(6) yes
C62 H621 . 0.932 no
C63 F64 . 1.321(6) yes
C63 F65 . 1.337(6) yes
C63 F66 . 1.323(6) yes
B67 C68 . 1.641(8) yes
B67 C82 . 1.638(8) yes
B67 C96 . 1.636(8) yes
C68 C69 . 1.391(7) yes
C68 C73 . 1.395(7) yes
C69 C70 . 1.396(7) yes
C69 H691 . 0.931 no
C70 C71 . 1.374(7) yes
C70 C78 . 1.491(6) yes
C71 C72 . 1.375(7) yes
C71 H711 . 0.931 no
C72 C73 . 1.404(8) yes
C72 C74 . 1.488(6) yes
C73 H731 . 0.929 no
C74 F75 . 1.326(6) yes
C74 F76 . 1.326(6) yes
C74 F77 . 1.328(6) yes
C78 F79 . 1.321(6) yes
C78 F80 . 1.321(6) yes
C78 F81 . 1.324(6) yes
C82 C83 . 1.392(7) yes
C82 C87 . 1.389(8) yes
C83 C84 . 1.379(8) yes
C83 H831 . 0.929 no
C84 C85 . 1.391(8) yes
C84 C92 . 1.497(6) yes
C85 C86 . 1.389(8) yes
C85 H851 . 0.927 no
C86 C87 . 1.395(7) yes
C86 C88 . 1.485(7) yes
C87 H871 . 0.931 no
C88 F89 . 1.324(6) yes
C88 F90 . 1.334(6) yes
C88 F91 . 1.300(6) yes
C92 F93 . 1.323(6) yes
C92 F94 . 1.318(6) yes
C92 F95 . 1.317(6) yes
C96 C97 . 1.396(7) yes
C96 C101 . 1.397(7) yes
C97 C98 . 1.389(8) yes
C97 H971 . 0.935 no
C98 C99 . 1.375(8) yes
C98 C106 . 1.490(6) yes
C99 C100 . 1.382(8) yes
C99 H991 . 0.928 no
C100 C101 . 1.388(8) yes
C100 C102 . 1.497(6) yes
C101 H1011 . 0.932 no
C102 F103 . 1.317(6) yes
C102 F104 . 1.329(6) yes
C102 F105 . 1.315(6) yes
C106 F107 . 1.298(6) yes
C106 F108 . 1.294(6) yes
C106 F109 . 1.284(6) yes
F110 C111 . 1.321(6) yes
C111 F112 . 1.320(6) yes
C111 F113 . 1.309(6) yes
C111 C114 . 1.484(6) yes
C114 C115 . 1.386(8) yes
C114 C119 . 1.402(8) yes
C115 C116 . 1.394(7) yes
C115 H1151 . 0.935 no
C116 C117 . 1.397(8) yes
C116 B124 . 1.630(8) yes
C117 C118 . 1.398(9) yes
C117 H1171 . 0.929 no
C118 C119 . 1.369(9) yes
C118 C120 . 1.492(7) yes
C119 H1191 . 0.939 no
C120 F121 . 1.303(7) yes
C120 F122 . 1.312(7) yes
C120 F123 . 1.300(8) yes
B124 C125 . 1.650(8) yes
B124 C139 . 1.644(8) yes
B124 C153 . 1.648(8) yes
C125 C126 . 1.394(7) yes
C125 C130 . 1.391(8) yes
C126 C127 . 1.385(8) yes
C126 H1261 . 0.934 no
C127 C128 . 1.391(8) yes
C127 C135 . 1.489(6) yes
C128 C129 . 1.381(9) yes
C128 H1281 . 0.936 no
C129 C130 . 1.397(8) yes
C129 C131 . 1.489(7) yes
C130 H1301 . 0.936 no
C131 F132 . 1.317(6) yes
C131 F133 . 1.316(6) yes
C131 F134 . 1.311(6) yes
C135 F136 . 1.322(6) yes
C135 F137 . 1.312(6) yes
C135 F138 . 1.317(6) yes
C139 C140 . 1.398(8) yes
C139 C144 . 1.378(9) yes
C140 C141 . 1.384(9) yes
C140 H1401 . 0.933 no
C141 C142 . 1.348(10) yes
C141 C149 . 1.466(7) yes
C142 C143 . 1.400(12) yes
C142 H1421 . 0.933 no
C143 C144 . 1.400(10) yes
C143 C145 . 1.522(8) yes
C144 H1441 . 0.932 no
C145 F146 . 1.350(8) yes
C145 F147 . 1.342(8) yes
C145 F148 . 1.293(8) yes
C149 F150 . 1.261(7) yes
C149 F151 . 1.266(7) yes
C149 F152 . 1.307(8) yes
C153 C154 . 1.397(8) yes
C153 C158 . 1.397(8) yes
C154 C155 . 1.397(8) yes
C154 H1541 . 0.929 no
C155 C156 . 1.371(8) yes
C155 C163 . 1.480(6) yes
C156 C157 . 1.389(8) yes
C156 H1561 . 0.931 no
C157 C158 . 1.385(8) yes
C157 C159 . 1.489(6) yes
C158 H1581 . 0.929 no
C159 F160 . 1.306(6) yes
C159 F161 . 1.311(6) yes
C159 F162 . 1.313(6) yes
C163 F164 . 1.290(6) yes
C163 F165 . 1.305(6) yes
C163 F166 . 1.304(6) yes
Cl167 C168 . 1.688(10) yes
C168 Cl169 . 1.622(11) yes
C168 H1681 . 0.970 no
C168 H1682 . 0.968 no

loop_
_geom_hbond_atom_site_label_D
_geom_hbond_atom_site_label_H
_geom_hbond_atom_site_label_A
_geom_hbond_angle_DHA
_geom_hbond_distance_DH
_geom_hbond_distance_HA
_geom_hbond_distance_DA
_geom_hbond_publ_flag
C130 H1301 C140 131 0.94 2.50 3.198(10) yes

loop_
_platon_squeeze_void_nr
_platon_squeeze_void_average_x
_platon_squeeze_void_average_y
_platon_squeeze_void_average_z
_platon_squeeze_void_volume
_platon_squeeze_void_count_electrons
_platon_squeeze_void_content
1 0.000 0.000 0.000 88 8 ' '
2 0.148 0.586 0.229 18 2 ' '
3 0.200 0.094 0.977 7 1 ' '
4 0.417 0.237 0.690 158 20 ' '
5 0.583 0.763 0.310 158 19 ' '
6 0.422 0.474 0.249 20 2 ' '
7 0.578 0.526 0.751 20 2 ' '
8 0.800 0.906 0.023 7 1 ' '
9 0.852 0.415 0.771 18 2 ' '
